data_7002006
loop_
_publ_author_name
'Zamora, Matthew T.'
'Ferguson, Michael J.'
'McDonald, Robert'
'Cowie, Martin'

_publ_section_title
;
 Carbene-anchored/pendent-imidazolium species as precursors to
 di-N-heterocyclic carbene-bridged mixed-metal complexes
;
_journal_issue 35
_journal_name_full 'Dalton Transactions'
_journal_page_first 7269
_journal_paper_doi 10.1039/b906884h
_journal_year 2009
_chemical_formula_moiety 'C18 H27 Br N4 Rh, Br'
_chemical_formula_sum 'C18 H27 Br2 N4 Rh'
_chemical_formula_weight 562.17
_chemical_name_systematic
;
?
;
_space_group_IT_number 14
_symmetry_cell_setting monoclinic
_symmetry_space_group_name_Hall '-P 2ybc'
_symmetry_space_group_name_H-M 'P 1 21/c 1'
_atom_sites_solution_hydrogens geom
_atom_sites_solution_primary direct
_atom_sites_solution_secondary difmap
_audit_creation_method SHELXL-97
_cell_angle_alpha 90.00
_cell_angle_beta 91.4800(10)
_cell_angle_gamma 90.00
_cell_formula_units_Z 4
_cell_length_a 23.748(2)
_cell_length_b 6.9405(7)
_cell_length_c 12.3794(12)
_cell_measurement_reflns_used 6655
_cell_measurement_temperature 193(2)
_cell_measurement_theta_max 27.19
_cell_measurement_theta_min 2.57
_cell_volume 2039.7(3)
_computing_cell_refinement 'Bruker SAINT (Bruker, 1997)'
_computing_data_collection 'Bruker SMART (Bruker, 1997)'
_computing_data_reduction 'Bruker SAINT (Bruker, 1997)'
_computing_molecular_graphics 'Bruker SHELXTL (Bruker, 1997)'
_computing_publication_material 'Bruker SHELXTL (Bruker, 1997)'
_computing_structure_refinement 'SHELXL-97 (Sheldrick, 1997)'
_computing_structure_solution 'SHELXS-97 (Sheldrick, 1990)'
_diffrn_ambient_temperature 193(2)
_diffrn_detector_area_resol_mean 8.192
_diffrn_measured_fraction_theta_full 0.995
_diffrn_measured_fraction_theta_max 0.995
_diffrn_measurement_device_type 'Bruker PLATFORM diffractometer/SMART 1000 CCD area detector'
_diffrn_measurement_method '\w scans'
_diffrn_radiation_monochromator graphite
_diffrn_radiation_source 'fine-focus sealed tube'
_diffrn_radiation_type MoK\a
_diffrn_radiation_wavelength 0.71073
_diffrn_reflns_av_R_equivalents 0.0370
_diffrn_reflns_av_sigmaI/netI 0.0319
_diffrn_reflns_limit_h_max 30
_diffrn_reflns_limit_h_min -30
_diffrn_reflns_limit_k_max 8
_diffrn_reflns_limit_k_min -9
_diffrn_reflns_limit_l_max 16
_diffrn_reflns_limit_l_min -15
_diffrn_reflns_number 16813
_diffrn_reflns_theta_full 27.53
_diffrn_reflns_theta_max 27.53
_diffrn_reflns_theta_min 1.72
_diffrn_standards_decay_% 0
_diffrn_standards_interval_time 0
_diffrn_standards_number 0
_exptl_absorpt_coefficient_mu 4.764
_exptl_absorpt_correction_T_max 0.7966
_exptl_absorpt_correction_T_min 0.2717
_exptl_absorpt_correction_type multi-scan
_exptl_absorpt_process_details 'SADABS (Sheldrick, 1996)'
_exptl_crystal_colour yellow
_exptl_crystal_density_diffrn 1.831
_exptl_crystal_density_method 'not measured'
_exptl_crystal_description block
_exptl_crystal_F_000 1112
_exptl_crystal_size_max 0.37
_exptl_crystal_size_mid 0.10
_exptl_crystal_size_min 0.05
_refine_diff_density_max 1.227
_refine_diff_density_min -0.331
_refine_diff_density_rms 0.115
_refine_ls_extinction_method none
_refine_ls_goodness_of_fit_ref 1.051
_refine_ls_hydrogen_treatment constr
_refine_ls_matrix_type full
_refine_ls_number_parameters 228
_refine_ls_number_reflns 4660
_refine_ls_number_restraints 0
_refine_ls_restrained_S_all 1.051
_refine_ls_R_factor_all 0.0463
_refine_ls_R_factor_gt 0.0314
_refine_ls_shift/su_max 0.002
_refine_ls_shift/su_mean 0.000
_refine_ls_structure_factor_coef Fsqd
_refine_ls_weighting_details 'calc w=1/[\s^2^(Fo^2^)+(0.0421P)^2^+0.0000P] where P=(Fo^2^+2Fc^2^)/3'
_refine_ls_weighting_scheme calc
_refine_ls_wR_factor_gt 0.0697
_refine_ls_wR_factor_ref 0.0753
_reflns_number_gt 3703
_reflns_number_total 4660
_reflns_threshold_expression I>2\s(I)
_cod_data_source_file b906884h.txt
_cod_data_source_block 2c
_cod_depositor_comments
;
The following automatic conversions were performed:
'_symmetry_cell_setting' value 'Monoclinic' changed to 'monoclinic'
according to '/home/saulius/struct/CIF-dictionaries/cif_core.dic'
dictionary named 'cif_core.dic' version 2.4.1 from 2010-06-29.

Automatic conversion script
Id: cif_fix_enum 1527 2010-12-29 10:47:43Z saulius 
;
_cod_original_sg_symbol_H-M 'P 21/c'
_cod_database_code 7002006

loop_
_symmetry_equiv_pos_as_xyz
'x, y, z'
'-x, y+1/2, -z+1/2'
'-x, -y, -z'
'x, -y-1/2, z-1/2'

loop_
_atom_site_label
_atom_site_type_symbol
_atom_site_fract_x
_atom_site_fract_y
_atom_site_fract_z
_atom_site_U_iso_or_equiv
_atom_site_adp_type
_atom_site_occupancy
_atom_site_symmetry_multiplicity
_atom_site_calc_flag
_atom_site_refinement_flags
_atom_site_disorder_assembly
_atom_site_disorder_group
Rh Rh 0.164675(9) 0.35528(3) 0.194243(19) 0.02230(7) Uani 1 1 d . . .
Br1 Br 0.210108(14) 0.06409(5) 0.11454(3) 0.03518(10) Uani 1 1 d . . .
Br2 Br 0.424941(14) 0.65660(5) 0.42979(3) 0.03663(10) Uani 1 1 d . . .
N11 N 0.28308(10) 0.5131(4) 0.2371(2) 0.0262(6) Uani 1 1 d . . .
N12 N 0.25468(11) 0.5762(4) 0.0755(2) 0.0266(6) Uani 1 1 d . . .
N13 N 0.35631(12) 0.1779(4) 0.3100(2) 0.0313(6) Uani 1 1 d . . .
N14 N 0.44579(12) 0.1249(4) 0.3008(2) 0.0306(6) Uani 1 1 d . . .
C1 C 0.10133(13) 0.1819(5) 0.2779(3) 0.0296(7) Uani 1 1 d . . .
H1 H 0.1107 0.0418 0.2838 0.036 Uiso 1 1 calc R . .
C2 C 0.07787(13) 0.2357(5) 0.1791(2) 0.0285(7) Uani 1 1 d . . .
H2 H 0.0739 0.1276 0.1261 0.034 Uiso 1 1 calc R . .
C3 C 0.03523(13) 0.3968(5) 0.1616(3) 0.0355(8) Uani 1 1 d . . .
H3A H 0.0136 0.4143 0.2282 0.043 Uiso 1 1 calc R . .
H3B H 0.0084 0.3603 0.1026 0.043 Uiso 1 1 calc R . .
C4 C 0.06381(14) 0.5881(5) 0.1328(3) 0.0354(8) Uani 1 1 d . . .
H4A H 0.0688 0.5928 0.0537 0.043 Uiso 1 1 calc R . .
H4B H 0.0387 0.6957 0.1523 0.043 Uiso 1 1 calc R . .
C5 C 0.12019(14) 0.6171(4) 0.1887(3) 0.0308(7) Uani 1 1 d . . .
H5 H 0.1423 0.7272 0.1595 0.037 Uiso 1 1 calc R . .
C6 C 0.13339(13) 0.5731(5) 0.2971(3) 0.0306(7) Uani 1 1 d . . .
H6 H 0.1635 0.6570 0.3297 0.037 Uiso 1 1 calc R . .
C7 C 0.09185(15) 0.4993(5) 0.3785(3) 0.0370(8) Uani 1 1 d . . .
H7A H 0.0536 0.5457 0.3582 0.044 Uiso 1 1 calc R . .
H7B H 0.1019 0.5523 0.4508 0.044 Uiso 1 1 calc R . .
C8 C 0.09135(14) 0.2796(5) 0.3845(3) 0.0350(8) Uani 1 1 d . . .
H8A H 0.1208 0.2373 0.4374 0.042 Uiso 1 1 calc R . .
H8B H 0.0545 0.2371 0.4115 0.042 Uiso 1 1 calc R . .
C10 C 0.23803(12) 0.4936(4) 0.1684(2) 0.0248(6) Uani 1 1 d . . .
C11 C 0.32732(13) 0.6050(5) 0.1863(3) 0.0331(8) Uani 1 1 d . . .
H11 H 0.3633 0.6340 0.2175 0.040 Uiso 1 1 calc R . .
C12 C 0.30965(14) 0.6446(5) 0.0859(3) 0.0329(7) Uani 1 1 d . . .
H12 H 0.3305 0.7075 0.0318 0.040 Uiso 1 1 calc R . .
C13 C 0.28654(14) 0.4392(5) 0.3467(3) 0.0327(7) Uani 1 1 d . . .
H13A H 0.2499 0.4602 0.3813 0.039 Uiso 1 1 calc R . .
H13B H 0.3154 0.5135 0.3882 0.039 Uiso 1 1 calc R . .
C14 C 0.30116(14) 0.2275(5) 0.3534(3) 0.0359(8) Uani 1 1 d . . .
H14A H 0.3005 0.1868 0.4300 0.043 Uiso 1 1 calc R . .
H14B H 0.2717 0.1534 0.3134 0.043 Uiso 1 1 calc R . .
C15 C 0.40508(15) 0.1774(4) 0.3653(3) 0.0312(7) Uani 1 1 d . . .
H15 H 0.4099 0.2098 0.4395 0.037 Uiso 1 1 calc R . .
C16 C 0.36691(16) 0.1214(5) 0.2058(3) 0.0378(8) Uani 1 1 d . . .
H16 H 0.3398 0.1083 0.1484 0.045 Uiso 1 1 calc R . .
C17 C 0.42255(16) 0.0882(5) 0.2001(3) 0.0386(8) Uani 1 1 d . . .
H17 H 0.4421 0.0471 0.1382 0.046 Uiso 1 1 calc R . .
C18 C 0.21825(15) 0.5989(5) -0.0201(3) 0.0362(8) Uani 1 1 d . . .
H18A H 0.1993 0.4765 -0.0364 0.043 Uiso 1 1 calc R . .
H18B H 0.2409 0.6371 -0.0816 0.043 Uiso 1 1 calc R . .
H18C H 0.1900 0.6985 -0.0067 0.043 Uiso 1 1 calc R . .
C19 C 0.50435(15) 0.0938(6) 0.3351(3) 0.0409(9) Uani 1 1 d . . .
H19A H 0.5290 0.1210 0.2747 0.049 Uiso 1 1 calc R . .
H19B H 0.5094 -0.0403 0.3581 0.049 Uiso 1 1 calc R . .
H19C H 0.5140 0.1800 0.3955 0.049 Uiso 1 1 calc R . .

loop_
_atom_site_aniso_label
_atom_site_aniso_U_11
_atom_site_aniso_U_22
_atom_site_aniso_U_33
_atom_site_aniso_U_23
_atom_site_aniso_U_13
_atom_site_aniso_U_12
Rh 0.01756(12) 0.02353(13) 0.02583(13) -0.00204(9) 0.00117(9) -0.00172(9)
Br1 0.03204(19) 0.02868(18) 0.0450(2) -0.00907(14) 0.00505(15) 0.00001(14)
Br2 0.02981(19) 0.0467(2) 0.03344(19) -0.00335(15) 0.00150(14) -0.00348(15)
N11 0.0180(13) 0.0307(14) 0.0299(13) 0.0015(11) 0.0016(10) -0.0007(10)
N12 0.0239(14) 0.0252(13) 0.0309(14) 0.0015(11) 0.0038(11) 0.0003(11)
N13 0.0320(15) 0.0299(15) 0.0318(15) 0.0045(11) -0.0036(12) -0.0027(11)
N14 0.0345(16) 0.0263(14) 0.0307(14) -0.0017(11) -0.0018(12) -0.0008(11)
C1 0.0240(16) 0.0342(18) 0.0308(17) 0.0019(13) 0.0037(13) -0.0067(13)
C2 0.0189(15) 0.0361(18) 0.0304(17) -0.0018(14) 0.0000(12) -0.0099(13)
C3 0.0178(16) 0.054(2) 0.0345(18) 0.0013(15) -0.0039(13) -0.0028(14)
C4 0.0239(17) 0.042(2) 0.0403(19) 0.0051(15) -0.0019(14) 0.0074(14)
C5 0.0266(17) 0.0251(17) 0.0409(19) -0.0018(13) 0.0055(14) 0.0034(13)
C6 0.0232(16) 0.0291(16) 0.0395(19) -0.0097(14) -0.0014(14) 0.0018(13)
C7 0.0284(18) 0.055(2) 0.0281(17) -0.0089(15) -0.0006(14) 0.0094(16)
C8 0.0237(17) 0.054(2) 0.0275(17) 0.0032(15) 0.0005(13) -0.0003(16)
C10 0.0209(16) 0.0249(16) 0.0286(16) -0.0032(12) 0.0018(12) 0.0004(12)
C11 0.0198(16) 0.0318(18) 0.048(2) 0.0018(14) 0.0028(14) -0.0069(13)
C12 0.0280(17) 0.0293(17) 0.042(2) 0.0059(14) 0.0085(14) -0.0021(14)
C13 0.0235(17) 0.049(2) 0.0260(16) -0.0008(14) 0.0008(13) -0.0020(15)
C14 0.0288(18) 0.046(2) 0.0324(18) 0.0122(15) -0.0013(14) -0.0059(15)
C15 0.0378(19) 0.0293(17) 0.0263(16) 0.0002(13) -0.0027(14) -0.0013(14)
C16 0.045(2) 0.040(2) 0.0281(18) -0.0014(14) -0.0079(15) -0.0035(16)
C17 0.049(2) 0.0366(19) 0.0304(18) -0.0028(14) 0.0001(16) 0.0002(16)
C18 0.038(2) 0.041(2) 0.0296(17) 0.0037(14) 0.0011(14) 0.0078(15)
C19 0.0317(19) 0.049(2) 0.042(2) -0.0029(16) -0.0021(16) 0.0003(16)

loop_
_atom_type_symbol
_atom_type_description
_atom_type_scat_dispersion_real
_atom_type_scat_dispersion_imag
_atom_type_scat_source
C C 0.0033 0.0016 'International Tables Vol C Tables 4.2.6.8 and 6.1.1.4'
H H 0.0000 0.0000 'International Tables Vol C Tables 4.2.6.8 and 6.1.1.4'
N N 0.0061 0.0033 'International Tables Vol C Tables 4.2.6.8 and 6.1.1.4'
Br Br -0.2901 2.4595 'International Tables Vol C Tables 4.2.6.8 and 6.1.1.4'
Rh Rh -1.1178 0.9187 'International Tables Vol C Tables 4.2.6.8 and 6.1.1.4'

loop_
_geom_angle_atom_site_label_1
_geom_angle_atom_site_label_2
_geom_angle_atom_site_label_3
_geom_angle
_geom_angle_site_symmetry_1
_geom_angle_site_symmetry_3
_geom_angle_publ_flag
C10 Rh C5 91.08(12) . . ?
C10 Rh C6 94.19(12) . . ?
C5 Rh C6 38.82(13) . . ?
C10 Rh C1 159.12(12) . . ?
C5 Rh C1 97.97(13) . . ?
C6 Rh C1 81.57(12) . . ?
C10 Rh C2 164.53(12) . . ?
C5 Rh C2 81.71(13) . . ?
C6 Rh C2 88.76(12) . . ?
C1 Rh C2 36.34(11) . . ?
C10 Rh Br1 86.51(8) . . ?
C5 Rh Br1 154.89(9) . . ?
C6 Rh Br1 166.28(9) . . ?
C1 Rh Br1 92.91(9) . . ?
C2 Rh Br1 94.21(9) . . ?
C10 N11 C11 110.8(3) . . ?
C10 N11 C13 125.1(3) . . ?
C11 N11 C13 124.0(3) . . ?
C10 N12 C12 111.1(3) . . ?
C10 N12 C18 123.8(3) . . ?
C12 N12 C18 125.0(3) . . ?
C15 N13 C16 107.6(3) . . ?
C15 N13 C14 125.9(3) . . ?
C16 N13 C14 126.5(3) . . ?
C15 N14 C17 108.4(3) . . ?
C15 N14 C19 124.9(3) . . ?
C17 N14 C19 126.4(3) . . ?
C2 C1 C8 125.8(3) . . ?
C2 C1 Rh 72.63(18) . . ?
C8 C1 Rh 106.9(2) . . ?
C1 C2 C3 125.2(3) . . ?
C1 C2 Rh 71.03(17) . . ?
C3 C2 Rh 110.5(2) . . ?
C2 C3 C4 111.8(3) . . ?
C5 C4 C3 113.7(3) . . ?
C6 C5 C4 125.8(3) . . ?
C6 C5 Rh 71.40(18) . . ?
C4 C5 Rh 109.9(2) . . ?
C5 C6 C7 125.1(3) . . ?
C5 C6 Rh 69.77(17) . . ?
C7 C6 Rh 113.7(2) . . ?
C6 C7 C8 112.0(3) . . ?
C1 C8 C7 113.9(3) . . ?
N12 C10 N11 104.3(3) . . ?
N12 C10 Rh 127.4(2) . . ?
N11 C10 Rh 128.2(2) . . ?
C12 C11 N11 107.0(3) . . ?
C11 C12 N12 106.8(3) . . ?
N11 C13 C14 113.7(3) . . ?
N13 C14 C13 114.4(3) . . ?
N14 C15 N13 109.4(3) . . ?
C17 C16 N13 107.6(3) . . ?
C16 C17 N14 107.0(3) . . ?

loop_
_geom_bond_atom_site_label_1
_geom_bond_atom_site_label_2
_geom_bond_distance
_geom_bond_site_symmetry_2
_geom_bond_publ_flag
Rh C10 2.022(3) . ?
Rh C5 2.102(3) . ?
Rh C6 2.123(3) . ?
Rh C1 2.205(3) . ?
Rh C2 2.226(3) . ?
Rh Br1 2.5054(4) . ?
N11 C10 1.356(4) . ?
N11 C11 1.393(4) . ?
N11 C13 1.452(4) . ?
N12 C10 1.354(4) . ?
N12 C12 1.392(4) . ?
N12 C18 1.457(4) . ?
N13 C15 1.330(4) . ?
N13 C16 1.378(4) . ?
N13 C14 1.469(4) . ?
N14 C15 1.321(4) . ?
N14 C17 1.374(4) . ?
N14 C19 1.460(4) . ?
C1 C2 1.382(4) . ?
C1 C8 1.508(5) . ?
C2 C3 1.520(5) . ?
C3 C4 1.537(5) . ?
C4 C5 1.504(4) . ?
C5 C6 1.404(5) . ?
C6 C7 1.517(5) . ?
C7 C8 1.527(5) . ?
C11 C12 1.330(5) . ?
C13 C14 1.512(5) . ?
C16 C17 1.345(5) . ?

loop_
_geom_torsion_atom_site_label_1
_geom_torsion_atom_site_label_2
_geom_torsion_atom_site_label_3
_geom_torsion_atom_site_label_4
_geom_torsion
_geom_torsion_site_symmetry_1
_geom_torsion_site_symmetry_2
_geom_torsion_site_symmetry_3
_geom_torsion_site_symmetry_4
_geom_torsion_publ_flag
C10 Rh C1 C2 179.0(3) . . . . ?
C5 Rh C1 C2 64.2(2) . . . . ?
C6 Rh C1 C2 99.5(2) . . . . ?
Br1 Rh C1 C2 -93.16(19) . . . . ?
C10 Rh C1 C8 56.0(4) . . . . ?
C5 Rh C1 C8 -58.9(2) . . . . ?
C6 Rh C1 C8 -23.5(2) . . . . ?
C2 Rh C1 C8 -123.0(3) . . . . ?
Br1 Rh C1 C8 143.8(2) . . . . ?
C8 C1 C2 C3 -3.5(5) . . . . ?
Rh C1 C2 C3 -102.1(3) . . . . ?
C8 C1 C2 Rh 98.6(3) . . . . ?
C10 Rh C2 C1 -178.7(4) . . . . ?
C5 Rh C2 C1 -115.8(2) . . . . ?
C6 Rh C2 C1 -77.4(2) . . . . ?
Br1 Rh C2 C1 89.18(19) . . . . ?
C10 Rh C2 C3 -57.2(5) . . . . ?
C5 Rh C2 C3 5.7(2) . . . . ?
C6 Rh C2 C3 44.1(2) . . . . ?
C1 Rh C2 C3 121.5(3) . . . . ?
Br1 Rh C2 C3 -149.3(2) . . . . ?
C1 C2 C3 C4 94.1(4) . . . . ?
Rh C2 C3 C4 13.4(3) . . . . ?
C2 C3 C4 C5 -34.8(4) . . . . ?
C3 C4 C5 C6 -41.6(5) . . . . ?
C3 C4 C5 Rh 39.3(3) . . . . ?
C10 Rh C5 C6 -95.3(2) . . . . ?
C1 Rh C5 C6 65.8(2) . . . . ?
C2 Rh C5 C6 98.4(2) . . . . ?
Br1 Rh C5 C6 -179.41(16) . . . . ?
C10 Rh C5 C4 142.4(2) . . . . ?
C6 Rh C5 C4 -122.3(3) . . . . ?
C1 Rh C5 C4 -56.5(2) . . . . ?
C2 Rh C5 C4 -23.9(2) . . . . ?
Br1 Rh C5 C4 58.3(3) . . . . ?
C4 C5 C6 C7 -3.8(5) . . . . ?
Rh C5 C6 C7 -105.3(3) . . . . ?
C4 C5 C6 Rh 101.5(3) . . . . ?
C10 Rh C6 C5 86.5(2) . . . . ?
C1 Rh C6 C5 -114.1(2) . . . . ?
C2 Rh C6 C5 -78.3(2) . . . . ?
Br1 Rh C6 C5 179(14) . . . . ?
C10 Rh C6 C7 -153.0(2) . . . . ?
C5 Rh C6 C7 120.5(3) . . . . ?
C1 Rh C6 C7 6.5(2) . . . . ?
C2 Rh C6 C7 42.2(2) . . . . ?
Br1 Rh C6 C7 -60.5(5) . . . . ?
C5 C6 C7 C8 93.5(4) . . . . ?
Rh C6 C7 C8 12.3(3) . . . . ?
C2 C1 C8 C7 -42.6(4) . . . . ?
Rh C1 C8 C7 37.8(3) . . . . ?
C6 C7 C8 C1 -34.2(4) . . . . ?
C12 N12 C10 N11 0.6(3) . . . . ?
C18 N12 C10 N11 -176.2(3) . . . . ?
C12 N12 C10 Rh -175.3(2) . . . . ?
C18 N12 C10 Rh 7.9(4) . . . . ?
C11 N11 C10 N12 -0.7(3) . . . . ?
C13 N11 C10 N12 -177.4(3) . . . . ?
C11 N11 C10 Rh 175.2(2) . . . . ?
C13 N11 C10 Rh -1.5(4) . . . . ?
C5 Rh C10 N12 -71.8(3) . . . . ?
C6 Rh C10 N12 -110.6(3) . . . . ?
C1 Rh C10 N12 172.2(3) . . . . ?
C2 Rh C10 N12 -10.0(6) . . . . ?
Br1 Rh C10 N12 83.2(3) . . . . ?
C5 Rh C10 N11 113.3(3) . . . . ?
C6 Rh C10 N11 74.5(3) . . . . ?
C1 Rh C10 N11 -2.8(5) . . . . ?
C2 Rh C10 N11 175.1(4) . . . . ?
Br1 Rh C10 N11 -91.8(3) . . . . ?
C10 N11 C11 C12 0.5(4) . . . . ?
C13 N11 C11 C12 177.3(3) . . . . ?
N11 C11 C12 N12 -0.2(4) . . . . ?
C10 N12 C12 C11 -0.2(4) . . . . ?
C18 N12 C12 C11 176.5(3) . . . . ?
C10 N11 C13 C14 80.9(4) . . . . ?
C11 N11 C13 C14 -95.3(4) . . . . ?
C15 N13 C14 C13 88.7(4) . . . . ?
C16 N13 C14 C13 -92.1(4) . . . . ?
N11 C13 C14 N13 61.7(4) . . . . ?
C17 N14 C15 N13 -0.5(4) . . . . ?
C19 N14 C15 N13 -175.1(3) . . . . ?
C16 N13 C15 N14 0.5(4) . . . . ?
C14 N13 C15 N14 179.7(3) . . . . ?
C15 N13 C16 C17 -0.2(4) . . . . ?
C14 N13 C16 C17 -179.5(3) . . . . ?
N13 C16 C17 N14 -0.1(4) . . . . ?
C15 N14 C17 C16 0.4(4) . . . . ?
C19 N14 C17 C16 174.9(3) . . . . ?
